data_4116098
loop_
_publ_author_name
'Robert E. Bachman'
'Sheri A. Bodolosky-Bettis'
'Shana C. Glennon'
'Scott A. Sirchio'

_publ_section_title
;
 Formation of a Novel Luminescent Form of Gold(I) Phenylthiolate via
 Self-Assembly and Decomposition of Isonitrilegold(I) Phenylthiolate
 Complexes
;
_journal_name_full 'Journal of the American Chemical Society'
_journal_page_first 7146
_journal_page_last 7147
_journal_paper_doi 10.1021/ja000973z
_journal_volume 122
_journal_year 2000
_chemical_formula_sum 'C14 H20 Au N S'
_chemical_formula_weight 431.34
_chemical_name_systematic
;
 ?
;
_space_group_IT_number 2
_symmetry_cell_setting triclinic
_symmetry_space_group_name_Hall '-P 1'
_symmetry_space_group_name_H-M 'P -1'
_atom_sites_solution_hydrogens geom
_atom_sites_solution_primary direct
_atom_sites_solution_secondary difmap
_audit_creation_method SHELXL-97
_cell_angle_alpha 87.6570(10)
_cell_angle_beta 87.1010(10)
_cell_angle_gamma 70.4210(10)
_cell_formula_units_Z 2
_cell_length_a 5.4405(4)
_cell_length_b 7.5603(5)
_cell_length_c 18.7189(12)
_cell_measurement_temperature 173(2)
_cell_volume 724.26(9)
_computing_cell_refinement 'Bruker SMART'
_computing_data_collection 'Bruker SMART'
_computing_data_reduction 'Bruker SHELXTL'
_computing_molecular_graphics 'Bruker SHELXTL'
_computing_publication_material 'Bruker SHELXTL'
_computing_structure_refinement 'SHELXL-97 (Sheldrick, 1997)'
_computing_structure_solution 'SHELXS-97 (Sheldrick, 1990)'
_diffrn_ambient_temperature 173(2)
_diffrn_measured_fraction_theta_full 0.956
_diffrn_measured_fraction_theta_max 0.956
_diffrn_measurement_device_type 'CCD area detector'
_diffrn_measurement_method 'phi and omega scans'
_diffrn_radiation_monochromator graphite
_diffrn_radiation_source 'fine-focus sealed tube'
_diffrn_radiation_type MoK\a
_diffrn_radiation_wavelength 0.71073
_diffrn_reflns_av_R_equivalents 0.0417
_diffrn_reflns_av_sigmaI/netI 0.0800
_diffrn_reflns_limit_h_max 7
_diffrn_reflns_limit_h_min -6
_diffrn_reflns_limit_k_max 10
_diffrn_reflns_limit_k_min -9
_diffrn_reflns_limit_l_max 24
_diffrn_reflns_limit_l_min -24
_diffrn_reflns_number 8259
_diffrn_reflns_theta_full 28.28
_diffrn_reflns_theta_max 28.28
_diffrn_reflns_theta_min 2.86
_exptl_absorpt_coefficient_mu 10.279
_exptl_absorpt_correction_T_max 0.7479
_exptl_absorpt_correction_T_min 0.1047
_exptl_absorpt_correction_type empirical
_exptl_crystal_colour colorless
_exptl_crystal_density_diffrn 1.978
_exptl_crystal_description plate
_exptl_crystal_F_000 412
_exptl_crystal_size_max 0.40
_exptl_crystal_size_mid 0.20
_exptl_crystal_size_min 0.03
_refine_diff_density_max 1.649
_refine_diff_density_min -1.625
_refine_diff_density_rms 0.182
_refine_ls_extinction_coef 0.0006(3)
_refine_ls_extinction_expression Fc^*^=kFc[1+0.001xFc^2^\l^3^/sin(2\q)]^-1/4^
_refine_ls_extinction_method SHELXL
_refine_ls_goodness_of_fit_ref 0.865
_refine_ls_hydrogen_treatment mixed
_refine_ls_matrix_type full
_refine_ls_number_parameters 156
_refine_ls_number_reflns 3440
_refine_ls_number_restraints 0
_refine_ls_restrained_S_all 0.865
_refine_ls_R_factor_all 0.0429
_refine_ls_R_factor_gt 0.0324
_refine_ls_shift/su_max 0.002
_refine_ls_shift/su_mean 0.000
_refine_ls_structure_factor_coef Fsqd
_refine_ls_weighting_details 'calc w=1/[\s^2^(Fo^2^)+(0.0285P)^2^+0.0000P] where P=(Fo^2^+2Fc^2^)/3'
_refine_ls_weighting_scheme calc
_refine_ls_wR_factor_gt 0.0674
_refine_ls_wR_factor_ref 0.0686
_reflns_number_gt 2715
_reflns_number_total 3440
_reflns_threshold_expression >2sigma(I)
_cod_data_source_file ja000973z_2.cif
_cod_data_source_block 2b
_cod_database_code 4116098

loop_
_symmetry_equiv_pos_as_xyz
'x, y, z'
'-x, -y, -z'

loop_
_atom_site_label
_atom_site_type_symbol
_atom_site_fract_x
_atom_site_fract_y
_atom_site_fract_z
_atom_site_U_iso_or_equiv
_atom_site_adp_type
_atom_site_occupancy
_atom_site_symmetry_multiplicity
_atom_site_calc_flag
_atom_site_refinement_flags
Au1 Au 0.74414(5) 0.68020(3) 0.546634(13) 0.02895(10) Uani 1 1 d .
S2 S 1.0889(3) 0.5871(2) 0.61957(8) 0.0301(3) Uani 1 1 d .
N1 N 0.2858(10) 0.8156(7) 0.4424(3) 0.0308(12) Uani 1 1 d .
C1 C 0.9659(10) 0.6598(7) 0.7074(3) 0.0197(11) Uani 1 1 d .
C6 C 0.7058(10) 0.7650(7) 0.7245(3) 0.0250(12) Uani 1 1 d .
H6 H 0.5808 0.8003 0.6883 0.030 Uiso 1 1 calc R
C3 C 1.0651(11) 0.6611(8) 0.8316(3) 0.0288(13) Uani 1 1 d .
H3 H 1.1890 0.6244 0.8680 0.035 Uiso 1 1 calc R
C15 C -0.0083(11) 0.8040(8) 0.1220(3) 0.0262(13) Uani 1 1 d .
H15A H -0.0609 0.9419 0.1148 0.031 Uiso 1 1 calc R
H15B H -0.1681 0.7727 0.1347 0.031 Uiso 1 1 calc R
C16 C 0.1110(11) 0.7107(8) 0.0516(3) 0.0300(13) Uani 1 1 d .
H16A H 0.1675 0.5727 0.0591 0.036 Uiso 1 1 calc R
H16B H -0.0252 0.7457 0.0155 0.036 Uiso 1 1 calc R
C2 C 1.1401(11) 0.6088(8) 0.7621(3) 0.0263(13) Uani 1 1 d .
H2 H 1.3167 0.5356 0.7513 0.032 Uiso 1 1 calc R
C14 C 0.1721(11) 0.7463(8) 0.1840(3) 0.0250(12) Uani 1 1 d .
H14A H 0.3257 0.7865 0.1732 0.030 Uiso 1 1 calc R
H14B H 0.2354 0.6077 0.1892 0.030 Uiso 1 1 calc R
C4 C 0.8059(11) 0.7683(8) 0.8483(3) 0.0300(14) Uani 1 1 d .
H4 H 0.7521 0.8062 0.8959 0.036 Uiso 1 1 calc R
C12 C 0.2294(11) 0.7747(8) 0.3165(3) 0.0262(13) Uani 1 1 d .
H12A H 0.2923 0.6364 0.3230 0.031 Uiso 1 1 calc R
H12B H 0.3826 0.8143 0.3040 0.031 Uiso 1 1 calc R
C13 C 0.0412(11) 0.8303(8) 0.2551(3) 0.0248(12) Uani 1 1 d .
H13A H -0.0264 0.9689 0.2498 0.030 Uiso 1 1 calc R
H13B H -0.1090 0.7869 0.2670 0.030 Uiso 1 1 calc R
C5 C 0.6313(12) 0.8178(8) 0.7950(3) 0.0300(14) Uani 1 1 d .
H5 H 0.4547 0.8899 0.8063 0.036 Uiso 1 1 calc R
C17 C 0.3421(12) 0.7640(9) 0.0223(4) 0.0387(16) Uani 1 1 d .
H17A H 0.2936 0.9011 0.0197 0.058 Uiso 1 1 calc R
H17B H 0.3935 0.7135 -0.0256 0.058 Uiso 1 1 calc R
H17C H 0.4887 0.7120 0.0540 0.058 Uiso 1 1 calc R
C11 C 0.1009(11) 0.8636(8) 0.3859(3) 0.0296(13) Uani 1 1 d .
H11A H 0.0315 1.0018 0.3790 0.035 Uiso 1 1 calc R
H11B H -0.0472 0.8195 0.3998 0.035 Uiso 1 1 calc R
C10 C 0.4497(13) 0.7653(9) 0.4814(3) 0.0353(15) Uani 1 1 d .

loop_
_atom_site_aniso_label
_atom_site_aniso_U_11
_atom_site_aniso_U_22
_atom_site_aniso_U_33
_atom_site_aniso_U_23
_atom_site_aniso_U_13
_atom_site_aniso_U_12
Au1 0.04032(16) 0.02855(14) 0.02074(13) 0.00037(9) -0.00435(9) -0.01482(10)
S2 0.0312(8) 0.0339(8) 0.0228(8) -0.0040(7) 0.0015(6) -0.0076(6)
N1 0.040(3) 0.024(3) 0.028(3) 0.005(2) -0.008(3) -0.011(2)
C1 0.020(3) 0.017(3) 0.023(3) -0.001(2) 0.000(2) -0.007(2)
C6 0.025(3) 0.024(3) 0.024(3) 0.001(2) -0.004(2) -0.004(2)
C3 0.032(3) 0.028(3) 0.029(3) 0.003(3) -0.012(3) -0.012(3)
C15 0.028(3) 0.026(3) 0.025(3) 0.001(3) -0.002(3) -0.008(2)
C16 0.032(3) 0.032(3) 0.025(3) -0.006(3) -0.001(3) -0.008(3)
C2 0.019(3) 0.025(3) 0.032(4) -0.001(3) -0.004(3) -0.004(2)
C14 0.028(3) 0.024(3) 0.023(3) -0.001(2) -0.002(2) -0.008(2)
C4 0.037(3) 0.028(3) 0.028(4) -0.005(3) 0.003(3) -0.015(3)
C12 0.024(3) 0.025(3) 0.028(3) 0.001(3) -0.003(3) -0.007(2)
C13 0.025(3) 0.022(3) 0.025(3) 0.004(2) -0.005(2) -0.006(2)
C5 0.030(3) 0.027(3) 0.033(4) -0.003(3) 0.003(3) -0.010(3)
C17 0.036(4) 0.038(4) 0.039(4) -0.007(3) 0.002(3) -0.008(3)
C11 0.033(3) 0.024(3) 0.031(4) 0.005(3) -0.006(3) -0.009(2)
C10 0.039(4) 0.048(4) 0.020(3) 0.002(3) 0.002(3) -0.017(3)

loop_
_atom_type_symbol
_atom_type_description
_atom_type_scat_dispersion_real
_atom_type_scat_dispersion_imag
_atom_type_scat_source
C C 0.0033 0.0016 'International Tables Vol C Tables 4.2.6.8 and 6.1.1.4'
H H 0.0000 0.0000 'International Tables Vol C Tables 4.2.6.8 and 6.1.1.4'
N N 0.0061 0.0033 'International Tables Vol C Tables 4.2.6.8 and 6.1.1.4'
S S 0.1246 0.1234 'International Tables Vol C Tables 4.2.6.8 and 6.1.1.4'
Au Au -2.0133 8.8022 'International Tables Vol C Tables 4.2.6.8 and 6.1.1.4'

loop_
_geom_angle_atom_site_label_1
_geom_angle_atom_site_label_2
_geom_angle_atom_site_label_3
_geom_angle
_geom_angle_site_symmetry_1
_geom_angle_site_symmetry_3
C10 Au1 S2 178.33(19) . .
C10 Au1 Au1 105.92(18) . 2_766
S2 Au1 Au1 73.65(4) . 2_766
C10 Au1 S2 69.63(18) . 2_766
S2 Au1 S2 109.95(4) . 2_766
Au1 Au1 S2 36.31(3) 2_766 2_766
C10 Au1 S2 64.84(18) . 1_455
S2 Au1 S2 116.79(6) . 1_455
Au1 Au1 S2 120.57(2) 2_766 1_455
S2 Au1 S2 102.72(3) 2_766 1_455
C1 S2 Au1 107.23(18) . .
C10 N1 C11 172.4(6) . .
C2 C1 C6 118.2(5) . .
C2 C1 S2 117.5(4) . .
C6 C1 S2 124.3(5) . .
C5 C6 C1 119.5(5) . .
C2 C3 C4 119.7(6) . .
C14 C15 C16 114.2(5) . .
C17 C16 C15 113.9(5) . .
C3 C2 C1 121.9(5) . .
C15 C14 C13 113.2(4) . .
C5 C4 C3 119.0(6) . .
C11 C12 C13 111.8(4) . .
C12 C13 C14 112.2(4) . .
C4 C5 C6 121.6(5) . .
N1 C11 C12 110.8(5) . .
N1 C10 Au1 177.8(6) . .

loop_
_geom_bond_atom_site_label_1
_geom_bond_atom_site_label_2
_geom_bond_distance
_geom_bond_site_symmetry_2
Au1 C10 1.978(7) .
Au1 S2 2.2744(17) .
Au1 Au1 3.6105(5) 2_766
Au1 S2 3.6858(15) 2_766
Au1 S2 4.0224(16) 1_455
S2 C1 1.781(5) .
N1 C10 1.136(8) .
N1 C11 1.446(8) .
C1 C2 1.384(8) .
C1 C6 1.399(7) .
C6 C5 1.396(8) .
C3 C2 1.377(8) .
C3 C4 1.398(8) .
C15 C14 1.513(8) .
C15 C16 1.529(8) .
C16 C17 1.515(8) .
C14 C13 1.533(8) .
C4 C5 1.365(9) .
C12 C11 1.515(8) .
C12 C13 1.528(8) .
